data_1518246
loop_
_publ_author_name
'Wang, Chuanyong'
'Chen, Liang-An'
'Huo, Haohua'
'Shen, Xiaodong'
'Harms, Klaus'
'Gong, Lei'
'Meggers, Eric'

_publ_section_title
;
 Asymmetric Lewis acid catalysis directed by octahedral rhodium
 centrochirality
;
_journal_issue 2
_journal_name_full 'Chem. Sci.'
_journal_page_first 1094
_journal_paper_doi 10.1039/C4SC03101F
_journal_volume 6
_journal_year 2015
_chemical_formula_moiety 'C49 H48 N4 O3 Rh, F6 P, 2(C H2 Cl2)'
_chemical_formula_sum 'C51 H52 Cl4 F6 N4 O3 P Rh'
_chemical_formula_weight 1158.64
_chemical_name_systematic
; 
 ? 
;
_space_group_crystal_system orthorhombic
_space_group_IT_number 33
_space_group_name_Hall 'P 2c -2n'
_space_group_name_H-M_alt 'P n a 21'
_symmetry_space_group_name_Hall 'P 2c -2n'
_symmetry_space_group_name_H-M 'P n a 21'
_atom_sites_solution_hydrogens geom
_atom_sites_solution_primary direct
_atom_sites_solution_secondary difmap
_audit_creation_method SHELXL-2014
_cell_angle_alpha 90
_cell_angle_beta 90
_cell_angle_gamma 90
_cell_formula_units_Z 4
_cell_length_a 17.7761(6)
_cell_length_b 22.9437(8)
_cell_length_c 13.1111(4)
_cell_measurement_reflns_used 9841
_cell_measurement_temperature 100(2)
_cell_measurement_theta_max 25.2916
_cell_measurement_theta_min 2.4575
_cell_volume 5347.4(3)
_computing_cell_refinement 'SAINT V8.34A (Bruker AXS Inc., 2013)'
_computing_data_collection 'BRUKER APEX2 2014.1-1'
_computing_data_reduction 'SAINT V8.34A (Bruker AXS Inc., 2013)'
_computing_molecular_graphics 'DIAMOND (Crystal Impact)'
_computing_structure_refinement 'SHELXL-2014 (Sheldrick, 2014)'
_computing_structure_solution 'SHELXS-97 (Sheldrick, 2008)'
_diffrn_ambient_temperature 100(2)
_diffrn_detector_area_resol_mean 10.4167
_diffrn_measured_fraction_theta_full 0.999
_diffrn_measured_fraction_theta_max 0.997
_diffrn_measurement_device_type 'Bruker D8 QUEST area detector'
_diffrn_measurement_method '\w and \f scans'
_diffrn_radiation_type MoK\a
_diffrn_radiation_wavelength 0.71073
_diffrn_reflns_av_R_equivalents 0.0497
_diffrn_reflns_av_unetI/netI 0.0331
_diffrn_reflns_Laue_measured_fraction_full 0.999
_diffrn_reflns_Laue_measured_fraction_max 0.997
_diffrn_reflns_limit_h_max 21
_diffrn_reflns_limit_h_min -21
_diffrn_reflns_limit_k_max 27
_diffrn_reflns_limit_k_min -27
_diffrn_reflns_limit_l_max 15
_diffrn_reflns_limit_l_min -15
_diffrn_reflns_number 56957
_diffrn_reflns_point_group_measured_fraction_full 0.989
_diffrn_reflns_point_group_measured_fraction_max 0.986
_diffrn_reflns_theta_full 25.242
_diffrn_reflns_theta_max 25.329
_diffrn_reflns_theta_min 2.113
_diffrn_source 'microfocus sealed X-ray tube'
_exptl_absorpt_coefficient_mu 0.615
_exptl_absorpt_correction_T_max 0.98
_exptl_absorpt_correction_T_min 0.88
_exptl_absorpt_correction_type numerical
_exptl_absorpt_process_details 'SADABS V2012/1 (Bruker AXS Inc.)'
_exptl_crystal_colour yellow
_exptl_crystal_density_diffrn 1.439
_exptl_crystal_density_method 'not measured'
_exptl_crystal_description needle
_exptl_crystal_F_000 2368
_exptl_crystal_size_max 0.26
_exptl_crystal_size_mid 0.06
_exptl_crystal_size_min 0.03
_refine_diff_density_max 1.123
_refine_diff_density_min -0.508
_refine_diff_density_rms 0.070
_refine_ls_abs_structure_details
; 
 Flack x determined using 3767 quotients [(I+)-(I-)]/[(I+)+(I-)] 
 (Parsons, Flack and Wagner, Acta Cryst. B69 (2013) 249-259). 
;
_refine_ls_abs_structure_Flack -0.015(8)
_refine_ls_extinction_method none
_refine_ls_goodness_of_fit_ref 1.034
_refine_ls_hydrogen_treatment constr
_refine_ls_matrix_type full
_refine_ls_number_parameters 705
_refine_ls_number_reflns 9643
_refine_ls_number_restraints 106
_refine_ls_restrained_S_all 1.057
_refine_ls_R_factor_all 0.0422
_refine_ls_R_factor_gt 0.0348
_refine_ls_shift/su_max 0.013
_refine_ls_shift/su_mean 0.000
_refine_ls_structure_factor_coef Fsqd
_refine_ls_weighting_details 'w=1/[\s^2^(Fo^2^)+(0.0520P)^2^+3.7850P] where P=(Fo^2^+2Fc^2^)/3'
_refine_ls_weighting_scheme calc
_refine_ls_wR_factor_gt 0.0849
_refine_ls_wR_factor_ref 0.0889
_reflns_Friedel_coverage 0.889
_reflns_Friedel_fraction_full 0.978
_reflns_Friedel_fraction_max 0.974
_reflns_number_gt 8691
_reflns_number_total 9643
_reflns_threshold_expression 'I > 2\s(I)'
_cod_data_source_file c4sc03101f2.cif
_cod_data_source_block w261_0m_sq
_cod_depositor_comments 'Adding full bibliography for 1518242--1518247.cif.'
_cod_database_code 1518246
_shelx_space_group_comment
; 
The symmetry employed for this shelxl refinement is uniquely defined 
by the following loop, which should always be used as a source of 
symmetry information in preference to the above space-group names. 
They are only intended as comments. 
;
_shelx_estimated_absorpt_t_min 0.857
_shelx_estimated_absorpt_t_max 0.982
_shelxl_version_number 2014-3

loop_
_space_group_symop_operation_xyz
'x, y, z'
'-x, -y, z+1/2'
'-x+1/2, y+1/2, z+1/2'
'x+1/2, -y+1/2, z'

loop_
_atom_site_label
_atom_site_type_symbol
_atom_site_fract_x
_atom_site_fract_y
_atom_site_fract_z
_atom_site_U_iso_or_equiv
_atom_site_adp_type
_atom_site_occupancy
_atom_site_site_symmetry_order
_atom_site_calc_flag
_atom_site_refinement_flags_posn
_atom_site_refinement_flags_adp
_atom_site_refinement_flags_occupancy
_atom_site_disorder_assembly
_atom_site_disorder_group
C2 C 0.7586(3) 0.5353(2) 0.1040(4) 0.0152(10) Uani 1 1 d . . . . .
C4 C 0.8392(3) 0.5018(2) -0.0047(4) 0.0154(10) Uani 1 1 d . . . . .
C5 C 0.8915(3) 0.4952(2) -0.0811(4) 0.0218(12) Uani 1 1 d . . . . .
H5 H 0.9081 0.5270 -0.1218 0.026 Uiso 1 1 calc R U . . .
C6 C 0.9184(3) 0.4391(2) -0.0947(4) 0.0220(12) Uani 1 1 d . . . . .
H6 H 0.9550 0.4325 -0.1462 0.026 Uiso 1 1 calc R U . . .
C7 C 0.8940(3) 0.3912(2) -0.0358(4) 0.0226(12) Uani 1 1 d . . . . .
C8 C 0.8412(3) 0.3998(2) 0.0410(4) 0.0176(11) Uani 1 1 d . . . . .
H8 H 0.8241 0.3684 0.0821 0.021 Uiso 1 1 calc R U . . .
C9 C 0.8143(3) 0.4564(2) 0.0555(4) 0.0154(10) Uani 1 1 d . . . . .
C10 C 0.7104(3) 0.5723(2) 0.1630(4) 0.0165(10) Uani 1 1 d . . . . .
C11 C 0.6708(2) 0.54103(19) 0.2388(6) 0.0156(9) Uani 1 1 d . . . . .
C12 C 0.6222(3) 0.5728(2) 0.3011(4) 0.0189(11) Uani 1 1 d . . . . .
H12 H 0.5940 0.5535 0.3525 0.023 Uiso 1 1 calc R U . . .
C13 C 0.6149(3) 0.6328(2) 0.2884(4) 0.0245(12) Uani 1 1 d . . . . .
H13 H 0.5820 0.6539 0.3319 0.029 Uiso 1 1 calc R U . . .
C14 C 0.6547(3) 0.6623(2) 0.2139(4) 0.0234(12) Uani 1 1 d . . . . .
H14 H 0.6491 0.7032 0.2067 0.028 Uiso 1 1 calc R U . . .
C15 C 0.7026(3) 0.6321(2) 0.1499(4) 0.0220(11) Uani 1 1 d . . . . .
H15 H 0.7297 0.6519 0.0979 0.026 Uiso 1 1 calc R U . . .
C16 C 0.9270(3) 0.3307(2) -0.0585(5) 0.0262(12) Uani 1 1 d . . . . .
C17 C 1.0134(3) 0.3333(3) -0.0468(5) 0.0356(15) Uani 1 1 d . . . . .
H17A H 1.0349 0.2950 -0.0618 0.053 Uiso 1 1 calc R U . . .
H17B H 1.0261 0.3445 0.0233 0.053 Uiso 1 1 calc R U . . .
H17C H 1.0340 0.3622 -0.0943 0.053 Uiso 1 1 calc R U . . .
C18 C 0.9076(4) 0.3139(3) -0.1681(5) 0.0361(15) Uani 1 1 d . . . . .
H18A H 0.9288 0.2754 -0.1834 0.054 Uiso 1 1 calc R U . . .
H18B H 0.9288 0.3428 -0.2151 0.054 Uiso 1 1 calc R U . . .
H18C H 0.8528 0.3127 -0.1762 0.054 Uiso 1 1 calc R U . . .
C19 C 0.8977(4) 0.2837(2) 0.0155(5) 0.0371(15) Uani 1 1 d . . . . .
H19A H 0.9224 0.2465 0.0007 0.056 Uiso 1 1 calc R U . . .
H19B H 0.8432 0.2794 0.0069 0.056 Uiso 1 1 calc R U . . .
H19C H 0.9087 0.2954 0.0858 0.056 Uiso 1 1 calc R U . . .
C21 C 0.5525(3) 0.4274(2) 0.3204(4) 0.0158(11) Uani 1 1 d . . . . .
C23 C 0.5405(3) 0.4278(3) 0.4853(5) 0.0198(13) Uani 1 1 d . . . . .
C24 C 0.5139(3) 0.4247(2) 0.5833(4) 0.0232(12) Uani 1 1 d . . . . .
H24 H 0.4629 0.4161 0.5986 0.028 Uiso 1 1 calc R U . . .
C25 C 0.5672(3) 0.4353(3) 0.6583(4) 0.0271(12) Uani 1 1 d . . . . .
H25 H 0.5514 0.4343 0.7275 0.033 Uiso 1 1 calc R U . . .
C26 C 0.6429(3) 0.4473(3) 0.6378(4) 0.0290(14) Uani 1 1 d . . . . .
C27 C 0.6663(3) 0.4514(2) 0.5362(4) 0.0226(12) Uani 1 1 d . . . . .
H27 H 0.7166 0.4614 0.5193 0.027 Uiso 1 1 calc R U . . .
C28 C 0.6139(3) 0.4402(3) 0.4616(4) 0.0162(12) Uani 1 1 d . . . . .
C29 C 0.5403(3) 0.4258(2) 0.2125(4) 0.0174(12) Uani 1 1 d . . . . .
C30 C 0.6060(3) 0.4409(2) 0.1580(4) 0.0157(11) Uani 1 1 d . . . . .
C31 C 0.6014(3) 0.4413(3) 0.0522(5) 0.0232(13) Uani 1 1 d . . . . .
H31 H 0.6439 0.4522 0.0127 0.028 Uiso 1 1 calc R U . . .
C32 C 0.5338(4) 0.4257(3) 0.0037(5) 0.0298(16) Uani 1 1 d . . . . .
H32 H 0.5316 0.4255 -0.0687 0.036 Uiso 1 1 calc R U . . .
C33 C 0.4708(3) 0.4107(3) 0.0587(5) 0.0291(13) Uani 1 1 d . . . . .
H33 H 0.4257 0.4004 0.0243 0.035 Uiso 1 1 calc R U . . .
C34 C 0.4734(3) 0.4106(2) 0.1645(4) 0.0229(11) Uani 1 1 d . . . . .
H34 H 0.4302 0.4003 0.2033 0.028 Uiso 1 1 calc R U . . .
C35 C 0.6985(3) 0.4569(3) 0.7261(5) 0.0418(19) Uani 1 1 d D U . . .
C36 C 0.6728(4) 0.5066(4) 0.7927(6) 0.0333(19) Uani 0.75 1 d D U P A 1
H36A H 0.7059 0.5096 0.8523 0.050 Uiso 0.75 1 calc R U P A 1
H36B H 0.6211 0.4995 0.8153 0.050 Uiso 0.75 1 calc R U P A 1
H36C H 0.6748 0.5431 0.7538 0.050 Uiso 0.75 1 calc R U P A 1
C37 C 0.6982(4) 0.4000(4) 0.7950(6) 0.039(2) Uani 0.75 1 d D U P A 1
H37A H 0.7339 0.4049 0.8513 0.058 Uiso 0.75 1 calc R U P A 1
H37B H 0.7129 0.3663 0.7537 0.058 Uiso 0.75 1 calc R U P A 1
H37C H 0.6476 0.3938 0.8226 0.058 Uiso 0.75 1 calc R U P A 1
C38 C 0.7783(4) 0.4663(6) 0.6904(6) 0.051(3) Uani 0.75 1 d D U P A 1
H38A H 0.8118 0.4687 0.7496 0.077 Uiso 0.75 1 calc R U P A 1
H38B H 0.7813 0.5026 0.6513 0.077 Uiso 0.75 1 calc R U P A 1
H38C H 0.7937 0.4336 0.6470 0.077 Uiso 0.75 1 calc R U P A 1
C36A C 0.6682(16) 0.4691(15) 0.8285(16) 0.062(8) Uani 0.25 1 d D U P A 2
H36D H 0.7095 0.4705 0.8778 0.094 Uiso 0.25 1 calc R U P A 2
H36E H 0.6328 0.4383 0.8479 0.094 Uiso 0.25 1 calc R U P A 2
H36F H 0.6420 0.5067 0.8278 0.094 Uiso 0.25 1 calc R U P A 2
C37A C 0.7601(16) 0.4121(12) 0.7173(19) 0.062(8) Uani 0.25 1 d D U P A 2
H37D H 0.7921 0.4138 0.7781 0.093 Uiso 0.25 1 calc R U P A 2
H37E H 0.7905 0.4203 0.6566 0.093 Uiso 0.25 1 calc R U P A 2
H37F H 0.7379 0.3732 0.7115 0.093 Uiso 0.25 1 calc R U P A 2
C38A C 0.7422(17) 0.5168(10) 0.693(2) 0.064(7) Uani 0.25 1 d D U P A 2
H38D H 0.7776 0.5279 0.7470 0.096 Uiso 0.25 1 calc R U P A 2
H38E H 0.7054 0.5481 0.6832 0.096 Uiso 0.25 1 calc R U P A 2
H38F H 0.7698 0.5102 0.6294 0.096 Uiso 0.25 1 calc R U P A 2
C40 C 0.7940(3) 0.3591(2) 0.3124(4) 0.0164(10) Uani 1 1 d . . . . .
C42 C 0.7603(2) 0.27462(19) 0.2489(6) 0.0238(10) Uani 1 1 d . . . . .
H42 H 0.7580 0.2343 0.2330 0.029 Uiso 1 1 calc R U . . .
C43 C 0.7129(3) 0.3168(2) 0.2137(4) 0.0228(12) Uani 1 1 d . . . . .
H43 H 0.6714 0.3108 0.1692 0.027 Uiso 1 1 calc R U . . .
C44 C 0.8258(3) 0.4094(2) 0.3660(4) 0.0153(10) Uani 1 1 d . . . . .
C45 C 0.8871(3) 0.4061(2) 0.4389(4) 0.0194(11) Uani 1 1 d . . . . .
H45 H 0.9137 0.3704 0.4472 0.023 Uiso 1 1 calc R U . . .
C46 C 0.9066(3) 0.4526(2) 0.4948(4) 0.0163(10) Uani 1 1 d . . . . .
H46 H 0.8803 0.4877 0.4808 0.020 Uiso 1 1 calc R U . . .
C47 C 0.9636(3) 0.4555(2) 0.5745(4) 0.0171(11) Uani 1 1 d . . . . .
C48 C 1.0075(3) 0.4078(2) 0.6027(4) 0.0193(11) Uani 1 1 d . . . . .
H48 H 1.0005 0.3713 0.5700 0.023 Uiso 1 1 calc R U . . .
C49 C 1.0617(3) 0.4136(2) 0.6788(4) 0.0219(12) Uani 1 1 d . . . . .
H49 H 1.0912 0.3809 0.6978 0.026 Uiso 1 1 calc R U . . .
C50 C 1.0728(3) 0.4669(2) 0.7272(4) 0.0246(14) Uani 1 1 d . . . . .
H50 H 1.1101 0.4706 0.7787 0.030 Uiso 1 1 calc R U . . .
C51 C 1.0290(3) 0.5147(2) 0.6996(4) 0.0216(11) Uani 1 1 d . . . . .
H51 H 1.0362 0.5510 0.7329 0.026 Uiso 1 1 calc R U . . .
C52 C 0.9750(3) 0.5094(2) 0.6236(4) 0.0198(11) Uani 1 1 d . . . . .
H52 H 0.9456 0.5422 0.6047 0.024 Uiso 1 1 calc R U . . .
C53 C 0.8667(3) 0.2686(2) 0.3748(5) 0.0277(13) Uani 1 1 d . . . . .
H53 H 0.9133 0.2928 0.3814 0.033 Uiso 1 1 calc R U . . .
C54 C 0.8876(4) 0.2110(3) 0.3239(7) 0.0475(19) Uani 1 1 d . . . . .
H54A H 0.8980 0.2178 0.2515 0.071 Uiso 1 1 calc R U . . .
H54B H 0.8456 0.1836 0.3307 0.071 Uiso 1 1 calc R U . . .
H54C H 0.9323 0.1948 0.3570 0.071 Uiso 1 1 calc R U . . .
C55 C 0.8331(4) 0.2603(3) 0.4801(6) 0.052(2) Uani 1 1 d . . . . .
H55A H 0.8241 0.2985 0.5113 0.078 Uiso 1 1 calc R U . . .
H55B H 0.8681 0.2380 0.5226 0.078 Uiso 1 1 calc R U . . .
H55C H 0.7854 0.2392 0.4744 0.078 Uiso 1 1 calc R U . . .
C102 C 0.6065(6) 0.2754(5) 0.5710(11) 0.050(3) Uani 0.75 1 d . U P B 1
H10C H 0.6161 0.3176 0.5623 0.060 Uiso 0.75 1 calc R U P B 1
H10D H 0.6160 0.2559 0.5049 0.060 Uiso 0.75 1 calc R U P B 1
C103 C 0.611(2) 0.2476(17) 0.560(4) 0.061(11) Uani 0.25 1 d . U P B 2
H10A H 0.6377 0.2234 0.6108 0.073 Uiso 0.25 1 calc R U P B 2
H10B H 0.6078 0.2249 0.4956 0.073 Uiso 0.25 1 calc R U P B 2
N1 N 0.7628(2) 0.47930(18) 0.1247(3) 0.0133(8) Uani 1 1 d . . . . .
N20 N 0.6194(2) 0.4402(2) 0.3555(4) 0.0157(10) Uani 1 1 d . . . . .
N39 N 0.73465(19) 0.36858(16) 0.2526(4) 0.0160(8) Uani 1 1 d . . . . .
N41 N 0.8116(2) 0.30101(17) 0.3112(4) 0.0185(9) Uani 1 1 d . . . . .
O2 O 0.79427(18) 0.45752(14) 0.3474(3) 0.0144(8) Uani 1 1 d . . . . .
O3 O 0.80303(19) 0.55200(15) 0.0255(3) 0.0180(8) Uani 1 1 d . . . . .
O22 O 0.50022(19) 0.41915(16) 0.3949(3) 0.0203(8) Uani 1 1 d . . . . .
F1 F 0.6169(2) 0.20441(17) 0.1901(3) 0.0454(10) Uani 1 1 d . . . . .
F2 F 0.50195(19) 0.17047(17) 0.2378(4) 0.0518(9) Uani 1 1 d . . . . .
F3 F 0.5476(2) 0.1505(3) 0.3934(4) 0.0771(16) Uani 1 1 d . . . . .
F4 F 0.5601(2) 0.24118(19) 0.3286(4) 0.0615(13) Uani 1 1 d . . . . .
F5 F 0.6615(2) 0.18410(18) 0.3464(3) 0.0488(10) Uani 1 1 d . . . . .
F6 F 0.6046(2) 0.11396(15) 0.2530(5) 0.0628(12) Uani 1 1 d . . . . .
P1 P 0.58229(9) 0.17759(8) 0.29215(14) 0.0368(4) Uani 1 1 d . . . . .
Rh1 Rh 0.69601(2) 0.45559(2) 0.24407(3) 0.01252(10) Uani 1 1 d . . . . .
C100 C 0.2026(5) 0.3587(6) 0.0292(10) 0.060(3) Uani 0.75 1 d D U P C 1
H10E H 0.1642 0.3705 0.0798 0.073 Uiso 0.75 1 calc R U P C 1
H10F H 0.1873 0.3206 0.0004 0.073 Uiso 0.75 1 calc R U P C 1
Cl1 Cl 0.20605(10) 0.41002(10) -0.06767(17) 0.0595(6) Uani 1 1 d D U . . .
Cl2 Cl 0.28857(11) 0.35112(12) 0.0895(2) 0.0555(7) Uani 0.75 1 d D U P C 1
C101 C 0.2229(19) 0.3384(10) -0.021(3) 0.085(9) Uani 0.25 1 d D U P C 2
H10G H 0.2769 0.3378 -0.0024 0.102 Uiso 0.25 1 calc R U P C 2
H10H H 0.1951 0.3363 0.0445 0.102 Uiso 0.25 1 calc R U P C 2
Cl2A Cl 0.2065(5) 0.2717(6) -0.0801(14) 0.125(5) Uani 0.25 1 d D U P C 2
Cl3 Cl 0.51385(12) 0.26466(10) 0.6067(2) 0.0796(8) Uani 1 1 d . U . . .
Cl4 Cl 0.66813(16) 0.24692(12) 0.6647(2) 0.0630(7) Uani 0.75 1 d . U P B 1
Cl5 Cl 0.6607(6) 0.3097(4) 0.5383(10) 0.090(3) Uani 0.25 1 d . U P B 2

loop_
_atom_site_aniso_label
_atom_site_aniso_U_11
_atom_site_aniso_U_22
_atom_site_aniso_U_33
_atom_site_aniso_U_23
_atom_site_aniso_U_13
_atom_site_aniso_U_12
C2 0.014(2) 0.022(3) 0.009(2) 0.003(2) 0.0008(19) -0.0043(19)
C4 0.012(2) 0.021(2) 0.012(2) -0.002(2) -0.0018(19) -0.003(2)
C5 0.018(3) 0.032(3) 0.015(3) 0.000(2) -0.001(2) -0.006(2)
C6 0.015(3) 0.032(3) 0.019(3) -0.003(2) 0.002(2) 0.000(2)
C7 0.014(2) 0.034(3) 0.020(3) -0.007(2) -0.002(2) -0.003(2)
C8 0.015(3) 0.024(3) 0.014(3) -0.001(2) -0.002(2) -0.002(2)
C9 0.011(2) 0.022(3) 0.014(3) -0.002(2) -0.0025(19) -0.0011(19)
C10 0.015(2) 0.023(3) 0.011(2) 0.000(2) -0.002(2) -0.001(2)
C11 0.0128(19) 0.022(2) 0.012(2) 0.000(3) -0.007(3) 0.0003(17)
C12 0.016(3) 0.027(3) 0.014(3) 0.003(2) 0.000(2) 0.001(2)
C13 0.023(3) 0.029(3) 0.021(3) -0.004(2) -0.003(2) 0.009(2)
C14 0.034(3) 0.019(2) 0.017(3) 0.002(2) 0.000(2) 0.002(2)
C15 0.023(3) 0.023(3) 0.020(3) 0.000(2) -0.001(2) -0.001(2)
C16 0.024(3) 0.027(3) 0.027(3) -0.006(2) 0.005(2) 0.000(2)
C17 0.021(3) 0.043(4) 0.043(4) -0.005(3) 0.003(3) 0.007(3)
C18 0.038(3) 0.039(3) 0.032(4) -0.019(3) 0.008(3) -0.001(3)
C19 0.041(4) 0.023(3) 0.047(4) -0.003(3) 0.016(3) 0.005(3)
C21 0.009(2) 0.021(3) 0.018(3) 0.001(2) 0.000(2) 0.000(2)
C23 0.013(3) 0.028(3) 0.019(3) 0.004(3) -0.002(2) 0.002(2)
C24 0.013(2) 0.038(3) 0.019(3) 0.005(2) 0.005(2) 0.001(2)
C25 0.020(3) 0.049(3) 0.012(3) 0.004(3) 0.008(2) 0.004(3)
C26 0.017(3) 0.055(4) 0.015(3) 0.000(3) 0.000(2) 0.004(3)
C27 0.011(2) 0.040(3) 0.017(3) -0.003(2) 0.001(2) 0.001(2)
C28 0.011(2) 0.025(3) 0.012(3) 0.004(2) 0.002(2) 0.003(2)
C29 0.014(2) 0.020(3) 0.018(3) 0.002(2) -0.0013(19) -0.001(2)
C30 0.016(3) 0.015(2) 0.016(3) 0.003(2) -0.001(2) 0.003(2)
C31 0.019(3) 0.035(3) 0.016(3) -0.001(2) 0.004(2) -0.001(2)
C32 0.025(3) 0.045(4) 0.019(4) 0.000(3) -0.007(3) -0.006(3)
C33 0.019(3) 0.044(3) 0.025(3) 0.000(3) -0.010(2) -0.007(3)
C34 0.015(3) 0.033(3) 0.021(3) 0.003(2) -0.003(2) -0.004(2)
C35 0.019(3) 0.087(4) 0.020(5) -0.008(3) -0.003(2) 0.010(3)
C36 0.025(4) 0.061(5) 0.013(4) 0.001(4) -0.006(3) 0.004(4)
C37 0.032(4) 0.070(5) 0.015(4) 0.001(4) -0.006(3) 0.018(4)
C38 0.014(4) 0.127(9) 0.013(4) -0.004(5) -0.002(3) 0.003(5)
C36A 0.033(14) 0.14(2) 0.017(10) -0.004(11) -0.006(9) 0.021(15)
C37A 0.052(14) 0.119(15) 0.016(14) 0.001(11) 0.006(10) 0.026(12)
C38A 0.053(16) 0.115(13) 0.024(14) -0.003(11) -0.009(12) -0.007(11)
C40 0.013(2) 0.022(2) 0.014(3) 0.004(2) 0.0008(19) -0.002(2)
C42 0.019(2) 0.018(2) 0.034(3) -0.001(3) -0.001(3) -0.0035(17)
C43 0.017(3) 0.023(3) 0.028(3) 0.003(2) -0.001(2) -0.005(2)
C44 0.010(2) 0.023(3) 0.012(3) 0.004(2) 0.0062(19) -0.001(2)
C45 0.012(2) 0.028(3) 0.018(3) 0.003(2) 0.002(2) 0.007(2)
C46 0.015(2) 0.022(3) 0.012(3) 0.004(2) 0.002(2) 0.000(2)
C47 0.014(2) 0.026(3) 0.012(3) 0.005(2) 0.002(2) -0.003(2)
C48 0.018(2) 0.024(3) 0.015(3) 0.002(2) 0.000(2) 0.002(2)
C49 0.015(3) 0.030(3) 0.020(3) 0.006(2) 0.001(2) 0.001(2)
C50 0.016(2) 0.038(3) 0.020(4) 0.006(3) -0.004(2) -0.006(2)
C51 0.023(3) 0.024(3) 0.018(3) -0.003(2) 0.000(2) -0.006(2)
C52 0.018(2) 0.022(3) 0.020(3) 0.003(2) 0.001(2) -0.004(2)
C53 0.024(3) 0.023(3) 0.036(4) 0.010(2) -0.005(2) 0.002(2)
C54 0.044(4) 0.022(3) 0.076(6) -0.005(3) -0.019(4) 0.007(3)
C55 0.059(5) 0.051(4) 0.046(4) 0.029(4) -0.010(4) -0.003(4)
C102 0.029(5) 0.051(7) 0.069(7) 0.004(6) 0.011(4) 0.001(5)
C103 0.045(12) 0.056(15) 0.08(3) 0.010(15) 0.010(13) 0.003(11)
N1 0.011(2) 0.020(2) 0.009(2) -0.0021(17) 0.0003(16) -0.0013(16)
N20 0.010(2) 0.021(2) 0.016(2) 0.0038(19) -0.0018(18) -0.0009(18)
N39 0.0119(17) 0.0203(18) 0.016(2) -0.002(2) 0.002(2) -0.0036(14)
N41 0.015(2) 0.015(2) 0.025(2) 0.0029(18) 0.0005(18) 0.0000(17)
O2 0.0082(17) 0.0195(19) 0.015(2) 0.0009(14) 0.0002(14) 0.0010(13)
O3 0.0208(19) 0.0197(18) 0.0136(19) 0.0000(15) 0.0023(15) -0.0003(15)
O22 0.0132(18) 0.030(2) 0.018(2) 0.0028(16) 0.0013(15) -0.0031(15)
F1 0.051(2) 0.048(2) 0.037(2) -0.0015(18) 0.0125(18) -0.0205(19)
F2 0.0363(19) 0.072(2) 0.047(2) 0.002(3) 0.002(2) -0.0129(17)
F3 0.047(3) 0.137(5) 0.048(3) 0.035(3) 0.005(2) -0.040(3)
F4 0.051(3) 0.069(3) 0.065(3) -0.032(2) -0.003(2) 0.012(2)
F5 0.032(2) 0.062(3) 0.053(2) 0.014(2) 0.0031(18) -0.0128(19)
F6 0.063(2) 0.0343(18) 0.091(3) -0.001(3) -0.004(3) -0.0131(17)
P1 0.0288(8) 0.0447(9) 0.0368(9) 0.0045(8) 0.0080(7) -0.0103(7)
Rh1 0.00950(15) 0.01742(16) 0.01064(17) 0.0015(2) -0.0003(2) -0.00049(13)
C100 0.022(5) 0.083(8) 0.076(8) 0.046(7) -0.004(5) -0.009(5)
Cl1 0.0460(11) 0.0761(14) 0.0564(13) 0.0351(11) 0.0153(9) 0.0130(9)
Cl2 0.0194(9) 0.0731(16) 0.0739(18) 0.0378(15) -0.0097(11) -0.0106(10)
C101 0.039(17) 0.108(12) 0.11(2) 0.056(11) 0.058(15) 0.022(10)
Cl2A 0.041(5) 0.137(10) 0.197(16) 0.008(10) 0.031(7) 0.034(6)
Cl3 0.0484(11) 0.0641(13) 0.126(2) -0.0018(14) 0.0227(13) -0.0093(10)
Cl4 0.0589(16) 0.0577(15) 0.0725(19) -0.0113(14) -0.0095(15) 0.0088(13)
Cl5 0.089(7) 0.063(6) 0.116(9) 0.010(6) 0.031(7) -0.003(5)

loop_
_atom_type_symbol
_atom_type_description
_atom_type_scat_dispersion_real
_atom_type_scat_dispersion_imag
_atom_type_scat_source
C C 0.0033 0.0016 'International Tables Vol C Tables 4.2.6.8 and 6.1.1.4'
N N 0.0061 0.0033 'International Tables Vol C Tables 4.2.6.8 and 6.1.1.4'
O O 0.0106 0.0060 'International Tables Vol C Tables 4.2.6.8 and 6.1.1.4'
F F 0.0171 0.0103 'International Tables Vol C Tables 4.2.6.8 and 6.1.1.4'
P P 0.1023 0.0942 'International Tables Vol C Tables 4.2.6.8 and 6.1.1.4'
Rh Rh -1.1178 0.9187 'International Tables Vol C Tables 4.2.6.8 and 6.1.1.4'
Cl Cl 0.1484 0.1585 'International Tables Vol C Tables 4.2.6.8 and 6.1.1.4'
H H 0.0000 0.0000 'International Tables Vol C Tables 4.2.6.8 and 6.1.1.4'

loop_
_geom_angle_atom_site_label_1
_geom_angle_atom_site_label_2
_geom_angle_atom_site_label_3
_geom_angle
N1 C2 O3 113.6(4)
N1 C2 C10 120.0(4)
O3 C2 C10 126.4(4)
C5 C4 O3 128.1(5)
C5 C4 C9 123.4(5)
O3 C4 C9 108.5(4)
C4 C5 C6 115.4(5)
C4 C5 H5 122.3
C6 C5 H5 122.3
C5 C6 C7 123.2(5)
C5 C6 H6 118.4
C7 C6 H6 118.4
C8 C7 C6 119.5(5)
C8 C7 C16 121.9(5)
C6 C7 C16 118.7(5)
C7 C8 C9 117.6(5)
C7 C8 H8 121.2
C9 C8 H8 121.2
C4 C9 N1 107.4(4)
C4 C9 C8 120.9(5)
N1 C9 C8 131.7(5)
C15 C10 C11 122.6(5)
C15 C10 C2 125.2(5)
C11 C10 C2 112.2(4)
C12 C11 C10 117.0(4)
C12 C11 Rh1 128.8(5)
C10 C11 Rh1 114.1(4)
C13 C12 C11 120.3(5)
C13 C12 H12 119.8
C11 C12 H12 119.8
C14 C13 C12 121.3(5)
C14 C13 H13 119.3
C12 C13 H13 119.3
C15 C14 C13 120.0(5)
C15 C14 H14 120.0
C13 C14 H14 120.0
C14 C15 C10 118.7(5)
C14 C15 H15 120.7
C10 C15 H15 120.7
C18 C16 C7 108.9(5)
C18 C16 C19 109.8(5)
C7 C16 C19 112.4(5)
C18 C16 C17 109.2(5)
C7 C16 C17 109.1(4)
C19 C16 C17 107.5(5)
C16 C17 H17A 109.5
C16 C17 H17B 109.5
H17A C17 H17B 109.5
C16 C17 H17C 109.5
H17A C17 H17C 109.5
H17B C17 H17C 109.5
C16 C18 H18A 109.5
C16 C18 H18B 109.5
H18A C18 H18B 109.5
C16 C18 H18C 109.5
H18A C18 H18C 109.5
H18B C18 H18C 109.5
C16 C19 H19A 109.5
C16 C19 H19B 109.5
H19A C19 H19B 109.5
C16 C19 H19C 109.5
H19A C19 H19C 109.5
H19B C19 H19C 109.5
N20 C21 O22 113.5(5)
N20 C21 C29 119.4(5)
O22 C21 C29 127.1(4)
C24 C23 C28 123.4(5)
C24 C23 O22 127.6(5)
C28 C23 O22 108.9(5)
C23 C24 C25 114.8(5)
C23 C24 H24 122.6
C25 C24 H24 122.6
C24 C25 C26 123.7(5)
C24 C25 H25 118.2
C26 C25 H25 118.2
C27 C26 C25 118.9(5)
C27 C26 C35 121.1(5)
C25 C26 C35 120.1(5)
C28 C27 C26 117.6(5)
C28 C27 H27 121.2
C26 C27 H27 121.2
C23 C28 C27 121.5(5)
C23 C28 N20 107.0(5)
C27 C28 N20 131.5(5)
C34 C29 C30 122.7(5)
C34 C29 C21 125.6(5)
C30 C29 C21 111.6(5)
C31 C30 C29 117.3(5)
C31 C30 Rh1 127.8(4)
C29 C30 Rh1 114.9(4)
C30 C31 C32 120.0(6)
C30 C31 H31 120.0
C32 C31 H31 120.0
C33 C32 C31 121.5(6)
C33 C32 H32 119.2
C31 C32 H32 119.2
C32 C33 C34 119.8(5)
C32 C33 H33 120.1
C34 C33 H33 120.1
C33 C34 C29 118.6(5)
C33 C34 H34 120.7
C29 C34 H34 120.7
C36A C35 C37A 117.7(13)
C36 C35 C38 110.9(7)
C36A C35 C26 118.6(12)
C37A C35 C26 108.2(12)
C36 C35 C26 110.5(5)
C38 C35 C26 113.0(6)
C36 C35 C37 106.9(6)
C38 C35 C37 107.3(6)
C26 C35 C37 108.0(6)
C36A C35 C38A 104.7(14)
C37A C35 C38A 101.9(12)
C26 C35 C38A 103.1(11)
C35 C36 H36A 109.5
C35 C36 H36B 109.5
H36A C36 H36B 109.5
C35 C36 H36C 109.5
H36A C36 H36C 109.5
H36B C36 H36C 109.5
C35 C37 H37A 109.5
C35 C37 H37B 109.5
H37A C37 H37B 109.5
C35 C37 H37C 109.5
H37A C37 H37C 109.5
H37B C37 H37C 109.5
C35 C38 H38A 109.5
C35 C38 H38B 109.5
H38A C38 H38B 109.5
C35 C38 H38C 109.5
H38A C38 H38C 109.5
H38B C38 H38C 109.5
C35 C36A H36D 109.5
C35 C36A H36E 109.5
H36D C36A H36E 109.5
C35 C36A H36F 109.5
H36D C36A H36F 109.5
H36E C36A H36F 109.5
C35 C37A H37D 109.5
C35 C37A H37E 109.5
H37D C37A H37E 109.5
C35 C37A H37F 109.5
H37D C37A H37F 109.5
H37E C37A H37F 109.5
C35 C38A H38D 109.5
C35 C38A H38E 109.5
H38D C38A H38E 109.5
C35 C38A H38F 109.5
H38D C38A H38F 109.5
H38E C38A H38F 109.5
N39 C40 N41 109.4(4)
N39 C40 C44 117.4(4)
N41 C40 C44 133.2(4)
C43 C42 N41 107.5(4)
C43 C42 H42 126.3
N41 C42 H42 126.3
N39 C43 C42 108.7(5)
N39 C43 H43 125.7
C42 C43 H43 125.7
O2 C44 C45 120.5(5)
O2 C44 C40 115.1(4)
C45 C44 C40 124.3(5)
C46 C45 C44 120.8(5)
C46 C45 H45 119.6
C44 C45 H45 119.6
C45 C46 C47 127.4(5)
C45 C46 H46 116.3
C47 C46 H46 116.3
C48 C47 C52 119.2(5)
C48 C47 C46 123.0(5)
C52 C47 C46 117.8(4)
C49 C48 C47 120.2(5)
C49 C48 H48 119.9
C47 C48 H48 119.9
C50 C49 C48 120.6(5)
C50 C49 H49 119.7
C48 C49 H49 119.7
C49 C50 C51 119.6(5)
C49 C50 H50 120.2
C51 C50 H50 120.2
C52 C51 C50 120.3(5)
C52 C51 H51 119.9
C50 C51 H51 119.9
C51 C52 C47 120.2(5)
C51 C52 H52 119.9
C47 C52 H52 119.9
N41 C53 C55 108.2(5)
N41 C53 C54 110.4(5)
C55 C53 C54 112.7(6)
N41 C53 H53 108.5
C55 C53 H53 108.5
C54 C53 H53 108.5
C53 C54 H54A 109.5
C53 C54 H54B 109.5
H54A C54 H54B 109.5
C53 C54 H54C 109.5
H54A C54 H54C 109.5
H54B C54 H54C 109.5
C53 C55 H55A 109.5
C53 C55 H55B 109.5
H55A C55 H55B 109.5
C53 C55 H55C 109.5
H55A C55 H55C 109.5
H55B C55 H55C 109.5
Cl3 C102 Cl4 110.4(7)
Cl3 C102 H10C 109.6
Cl4 C102 H10C 109.6
Cl3 C102 H10D 109.6
Cl4 C102 H10D 109.6
H10C C102 H10D 108.1
Cl5 C103 Cl3 111(2)
Cl5 C103 H10A 109.5
Cl3 C103 H10A 109.5
Cl5 C103 H10B 109.5
Cl3 C103 H10B 109.5
H10A C103 H10B 108.0
C2 N1 C9 105.7(4)
C2 N1 Rh1 112.7(3)
C9 N1 Rh1 141.5(3)
C21 N20 C28 106.7(5)
C21 N20 Rh1 113.3(4)
C28 N20 Rh1 139.9(4)
C40 N39 C43 107.8(4)
C40 N39 Rh1 116.3(3)
C43 N39 Rh1 135.9(3)
C42 N41 C40 106.6(4)
C42 N41 C53 123.6(4)
C40 N41 C53 129.2(4)
C44 O2 Rh1 116.9(3)
C2 O3 C4 104.8(4)
C21 O22 C23 103.9(4)
F4 P1 F5 90.0(2)
F4 P1 F3 90.7(3)
F5 P1 F3 90.4(2)
F4 P1 F1 89.6(2)
F5 P1 F1 89.9(2)
F3 P1 F1 179.6(3)
F4 P1 F6 178.8(3)
F5 P1 F6 90.5(2)
F3 P1 F6 90.4(3)
F1 P1 F6 89.3(3)
F4 P1 F2 90.3(2)
F5 P1 F2 179.5(3)
F3 P1 F2 89.2(2)
F1 P1 F2 90.6(2)
F6 P1 F2 89.2(2)
C30 Rh1 C11 88.1(2)
C30 Rh1 N20 80.7(2)
C11 Rh1 N20 92.6(2)
C30 Rh1 N1 94.52(19)
C11 Rh1 N1 81.0(2)
N20 Rh1 N1 172.12(18)
C30 Rh1 N39 97.54(19)
C11 Rh1 N39 173.79(15)
N20 Rh1 N39 90.90(18)
N1 Rh1 N39 95.95(17)
C30 Rh1 O2 170.97(18)
C11 Rh1 O2 100.22(17)
N20 Rh1 O2 95.33(16)
N1 Rh1 O2 90.29(15)
N39 Rh1 O2 74.32(14)
Cl2 C100 Cl1 111.8(5)
Cl2 C100 H10E 109.2
Cl1 C100 H10E 109.2
Cl2 C100 H10F 109.2
Cl1 C100 H10F 109.2
H10E C100 H10F 107.9
Cl2A C101 Cl1 129(2)
Cl2A C101 H10G 105.0
Cl1 C101 H10G 105.0
Cl2A C101 H10H 105.0
Cl1 C101 H10H 105.0
H10G C101 H10H 105.9

loop_
_geom_bond_atom_site_label_1
_geom_bond_atom_site_label_2
_geom_bond_distance
C2 N1 1.316(6)
C2 O3 1.353(6)
C2 C10 1.432(7)
C4 C5 1.375(7)
C4 O3 1.377(6)
C4 C9 1.379(7)
C5 C6 1.384(8)
C5 H5 0.9500
C6 C7 1.412(8)
C6 H6 0.9500
C7 C8 1.390(7)
C7 C16 1.535(8)
C8 C9 1.397(7)
C8 H8 0.9500
C9 N1 1.392(6)
C10 C15 1.391(7)
C10 C11 1.412(8)
C11 C12 1.395(8)
C11 Rh1 2.012(4)
C12 C13 1.392(8)
C12 H12 0.9500
C13 C14 1.383(8)
C13 H13 0.9500
C14 C15 1.381(8)
C14 H14 0.9500
C15 H15 0.9500
C16 C18 1.527(8)
C16 C19 1.542(8)
C16 C17 1.544(8)
C17 H17A 0.9800
C17 H17B 0.9800
C17 H17C 0.9800
C18 H18A 0.9800
C18 H18B 0.9800
C18 H18C 0.9800
C19 H19A 0.9800
C19 H19B 0.9800
C19 H19C 0.9800
C21 N20 1.309(7)
C21 O22 1.362(6)
C21 C29 1.431(8)
C23 C24 1.371(8)
C23 C28 1.372(8)
C23 O22 1.398(7)
C24 C25 1.387(8)
C24 H24 0.9500
C25 C26 1.399(8)
C25 H25 0.9500
C26 C27 1.399(8)
C26 C35 1.538(8)
C27 C28 1.374(8)
C27 H27 0.9500
C28 N20 1.395(7)
C29 C34 1.391(7)
C29 C30 1.411(7)
C30 C31 1.390(8)
C30 Rh1 1.987(6)
C31 C32 1.406(8)
C31 H31 0.9500
C32 C33 1.375(9)
C32 H32 0.9500
C33 C34 1.388(8)
C33 H33 0.9500
C34 H34 0.9500
C35 C36A 1.474(16)
C35 C37A 1.507(16)
C35 C36 1.508(10)
C35 C38 1.510(9)
C35 C37 1.587(10)
C35 C38A 1.637(18)
C36 H36A 0.9800
C36 H36B 0.9800
C36 H36C 0.9800
C37 H37A 0.9800
C37 H37B 0.9800
C37 H37C 0.9800
C38 H38A 0.9800
C38 H38B 0.9800
C38 H38C 0.9800
C36A H36D 0.9800
C36A H36E 0.9800
C36A H36F 0.9800
C37A H37D 0.9800
C37A H37E 0.9800
C37A H37F 0.9800
C38A H38D 0.9800
C38A H38E 0.9800
C38A H38F 0.9800
C40 N39 1.332(6)
C40 N41 1.369(7)
C40 C44 1.465(7)
C42 C43 1.364(7)
C42 N41 1.366(7)
C42 H42 0.9500
C43 N39 1.349(7)
C43 H43 0.9500
C44 O2 1.262(6)
C44 C45 1.452(7)
C45 C46 1.341(8)
C45 H45 0.9500
C46 C47 1.457(7)
C46 H46 0.9500
C47 C48 1.393(7)
C47 C52 1.409(7)
C48 C49 1.392(7)
C48 H48 0.9500
C49 C50 1.391(8)
C49 H49 0.9500
C50 C51 1.393(8)
C50 H50 0.9500
C51 C52 1.390(7)
C51 H51 0.9500
C52 H52 0.9500
C53 N41 1.486(7)
C53 C55 1.517(9)
C53 C54 1.525(8)
C53 H53 1.0000
C54 H54A 0.9800
C54 H54B 0.9800
C54 H54C 0.9800
C55 H55A 0.9800
C55 H55B 0.9800
C55 H55C 0.9800
C102 Cl3 1.729(10)
C102 Cl4 1.771(13)
C102 H10C 0.9900
C102 H10D 0.9900
C103 Cl5 1.70(4)
C103 Cl3 1.88(4)
C103 H10A 0.9900
C103 H10B 0.9900
N1 Rh1 2.038(4)
N20 Rh1 2.028(5)
N39 Rh1 2.114(4)
O2 Rh1 2.211(3)
F1 P1 1.596(4)
F2 P1 1.604(4)
F3 P1 1.591(4)
F4 P1 1.585(5)
F5 P1 1.585(4)
F6 P1 1.597(4)
C100 Cl2 1.729(10)
C100 Cl1 1.733(10)
C100 H10E 0.9900
C100 H10F 0.9900
Cl1 C101 1.78(2)
C101 Cl2A 1.74(3)
C101 H10G 0.9900
C101 H10H 0.9900

loop_
_geom_torsion_atom_site_label_1
_geom_torsion_atom_site_label_2
_geom_torsion_atom_site_label_3
_geom_torsion_atom_site_label_4
_geom_torsion
O3 C4 C5 C6 -179.7(5)
C9 C4 C5 C6 0.1(7)
C4 C5 C6 C7 0.6(8)
C5 C6 C7 C8 -0.9(8)
C5 C6 C7 C16 179.3(5)
C6 C7 C8 C9 0.5(7)
C16 C7 C8 C9 -179.8(5)
C5 C4 C9 N1 179.2(4)
O3 C4 C9 N1 -0.9(5)
C5 C4 C9 C8 -0.5(8)
O3 C4 C9 C8 179.4(4)
C7 C8 C9 C4 0.2(7)
C7 C8 C9 N1 -179.5(5)
N1 C2 C10 C15 178.4(5)
O3 C2 C10 C15 -1.2(8)
N1 C2 C10 C11 -1.1(7)
O3 C2 C10 C11 179.3(5)
C15 C10 C11 C12 0.3(8)
C2 C10 C11 C12 179.8(4)
C15 C10 C11 Rh1 -177.7(4)
C2 C10 C11 Rh1 1.8(6)
C10 C11 C12 C13 -0.8(8)
Rh1 C11 C12 C13 176.9(4)
C11 C12 C13 C14 0.6(8)
C12 C13 C14 C15 0.3(8)
C13 C14 C15 C10 -0.7(8)
C11 C10 C15 C14 0.5(8)
C2 C10 C15 C14 -179.0(5)
C8 C7 C16 C18 119.4(6)
C6 C7 C16 C18 -60.9(6)
C8 C7 C16 C19 -2.5(7)
C6 C7 C16 C19 177.3(5)
C8 C7 C16 C17 -121.6(6)
C6 C7 C16 C17 58.2(7)
C28 C23 C24 C25 0.0(9)
O22 C23 C24 C25 179.9(5)
C23 C24 C25 C26 -1.0(9)
C24 C25 C26 C27 2.7(10)
C24 C25 C26 C35 -178.4(6)
C25 C26 C27 C28 -3.3(9)
C35 C26 C27 C28 177.8(6)
C24 C23 C28 C27 -0.8(9)
O22 C23 C28 C27 179.3(5)
C24 C23 C28 N20 -179.2(5)
O22 C23 C28 N20 0.8(6)
C26 C27 C28 C23 2.4(9)
C26 C27 C28 N20 -179.5(6)
N20 C21 C29 C34 177.2(5)
O22 C21 C29 C34 -5.6(9)
N20 C21 C29 C30 -1.9(8)
O22 C21 C29 C30 175.3(5)
C34 C29 C30 C31 1.3(8)
C21 C29 C30 C31 -179.5(5)
C34 C29 C30 Rh1 -176.0(4)
C21 C29 C30 Rh1 3.1(6)
C29 C30 C31 C32 -1.6(9)
Rh1 C30 C31 C32 175.4(5)
C30 C31 C32 C33 1.2(10)
C31 C32 C33 C34 -0.3(10)
C32 C33 C34 C29 0.0(9)
C30 C29 C34 C33 -0.5(8)
C21 C29 C34 C33 -179.6(6)
C27 C26 C35 C36A 162.4(16)
C25 C26 C35 C36A -16.5(17)
C27 C26 C35 C37A -60.1(14)
C25 C26 C35 C37A 121.0(13)
C27 C26 C35 C36 120.8(7)
C25 C26 C35 C36 -58.1(8)
C27 C26 C35 C38 -4.1(10)
C25 C26 C35 C38 177.0(7)
C27 C26 C35 C37 -122.6(6)
C25 C26 C35 C37 58.5(8)
C27 C26 C35 C38A 47.3(13)
C25 C26 C35 C38A -131.6(13)
N41 C42 C43 N39 0.5(7)
N39 C40 C44 O2 -1.8(6)
N41 C40 C44 O2 179.8(5)
N39 C40 C44 C45 175.7(5)
N41 C40 C44 C45 -2.6(8)
O2 C44 C45 C46 6.3(7)
C40 C44 C45 C46 -171.2(5)
C44 C45 C46 C47 176.5(5)
C45 C46 C47 C48 0.8(8)
C45 C46 C47 C52 179.9(5)
C52 C47 C48 C49 0.2(7)
C46 C47 C48 C49 179.3(5)
C47 C48 C49 C50 -0.2(8)
C48 C49 C50 C51 0.4(8)
C49 C50 C51 C52 -0.6(8)
C50 C51 C52 C47 0.5(8)
C48 C47 C52 C51 -0.4(7)
C46 C47 C52 C51 -179.5(5)
O3 C2 N1 C9 0.4(5)
C10 C2 N1 C9 -179.3(4)
O3 C2 N1 Rh1 179.5(3)
C10 C2 N1 Rh1 -0.2(6)
C4 C9 N1 C2 0.3(5)
C8 C9 N1 C2 180.0(5)
C4 C9 N1 Rh1 -178.3(4)
C8 C9 N1 Rh1 1.3(9)
O22 C21 N20 C28 0.8(6)
C29 C21 N20 C28 178.3(5)
O22 C21 N20 Rh1 -177.7(3)
C29 C21 N20 Rh1 -0.2(7)
C23 C28 N20 C21 -0.9(6)
C27 C28 N20 C21 -179.2(6)
C23 C28 N20 Rh1 176.9(5)
C27 C28 N20 Rh1 -1.3(11)
N41 C40 N39 C43 0.8(6)
C44 C40 N39 C43 -177.9(4)
N41 C40 N39 Rh1 179.1(3)
C44 C40 N39 Rh1 0.4(6)
C42 C43 N39 C40 -0.8(6)
C42 C43 N39 Rh1 -178.7(4)
C43 C42 N41 C40 -0.1(6)
C43 C42 N41 C53 171.9(5)
N39 C40 N41 C42 -0.4(6)
C44 C40 N41 C42 178.0(5)
N39 C40 N41 C53 -171.8(5)
C44 C40 N41 C53 6.6(9)
C55 C53 N41 C42 -93.8(7)
C54 C53 N41 C42 29.9(7)
C55 C53 N41 C40 76.2(7)
C54 C53 N41 C40 -160.0(5)
C45 C44 O2 Rh1 -175.3(3)
C40 C44 O2 Rh1 2.3(5)
N1 C2 O3 C4 -0.9(5)
C10 C2 O3 C4 178.7(5)
C5 C4 O3 C2 -179.0(5)
C9 C4 O3 C2 1.1(5)
N20 C21 O22 C23 -0.3(6)
C29 C21 O22 C23 -177.6(5)
C24 C23 O22 C21 179.7(6)
C28 C23 O22 C21 -0.4(6)
Cl2 C100 Cl1 C101 81(3)
C100 Cl1 C101 Cl2A 137(4)
Cl4 C102 Cl3 C103 -74(5)
Cl5 C103 Cl3 C102 -9(3)
